data_4341457
loop_
_publ_author_name
'Sil, Debangsu'
'Tuglak Khan, Firoz Shah'
'Rath, Sankar Prasad'

_publ_section_title
;
 Axial Thiophenolate Coordination on Diiron(III)bisporphyrin: Influence of
 Heme--Heme Interactions on Structure, Function and Electrochemical
 Properties of the Individual Heme Center
;
_journal_name_full 'Inorganic Chemistry'
_journal_page_first 141106083232007
_journal_paper_doi 10.1021/ic5011677
_journal_year 2014
_chemical_formula_sum 'C86 H90 F10 Fe2 N8 S2'
_chemical_formula_weight 1601.48
_chemical_name_systematic
; 
 ? 
;
_space_group_IT_number 14
_symmetry_cell_setting monoclinic
_symmetry_space_group_name_Hall '-P 2ybc'
_symmetry_space_group_name_H-M 'P 1 21/c 1'
_atom_sites_solution_hydrogens geom
_atom_sites_solution_primary direct
_atom_sites_solution_secondary difmap
_audit_creation_method SHELXL-97
_cell_angle_alpha 90.000(5)
_cell_angle_beta 91.512(5)
_cell_angle_gamma 90.000(5)
_cell_formula_units_Z 2
_cell_length_a 14.647(5)
_cell_length_b 17.029(5)
_cell_length_c 14.927(5)
_cell_measurement_reflns_used 999
_cell_measurement_temperature 100(2)
_cell_measurement_theta_max 27.5
_cell_measurement_theta_min 2.7
_cell_volume 3722(2)
_computing_cell_refinement 'Bruker SAINT'
_computing_data_collection 'Bruker APEX'
_computing_data_reduction 'Bruker SAINT'
_computing_molecular_graphics 'SHELXL 5.1, XP (Sheldrick, 1994)'
_computing_publication_material SHELXS-97
_computing_structure_refinement 'SHELXL-97 (Sheldrick, 2008)'
_computing_structure_solution 'SHELXS-97 (Sheldrick, 2008)'
_diffrn_ambient_temperature 100(2)
_diffrn_measured_fraction_theta_full 0.987
_diffrn_measured_fraction_theta_max 0.988
_diffrn_measurement_device_type 'Bruker SMART APEX'
_diffrn_measurement_method \w
_diffrn_radiation_monochromator graphite
_diffrn_radiation_source 'fine-focus sealed tube'
_diffrn_radiation_type MoK\a
_diffrn_radiation_wavelength 0.71069
_diffrn_reflns_av_R_equivalents 0.0654
_diffrn_reflns_av_sigmaI/netI 0.0759
_diffrn_reflns_limit_h_max 17
_diffrn_reflns_limit_h_min -17
_diffrn_reflns_limit_k_max 20
_diffrn_reflns_limit_k_min -18
_diffrn_reflns_limit_l_max 18
_diffrn_reflns_limit_l_min -17
_diffrn_reflns_number 20239
_diffrn_reflns_theta_full 25.00
_diffrn_reflns_theta_max 25.50
_diffrn_reflns_theta_min 2.26
_diffrn_standards_number 0
_exptl_absorpt_coefficient_mu 0.525
_exptl_absorpt_correction_T_max 0.9397
_exptl_absorpt_correction_T_min 0.904
_exptl_absorpt_correction_type multi-scan
_exptl_absorpt_process_details 'SADABS 2.05 (Sheldrick, 2002)'
_exptl_crystal_colour 'dark red'
_exptl_crystal_density_diffrn 1.429
_exptl_crystal_density_method 'not measured'
_exptl_crystal_description block
_exptl_crystal_F_000 1672
_exptl_crystal_size_max 0.22
_exptl_crystal_size_mid 0.16
_exptl_crystal_size_min 0.12
_refine_diff_density_max 2.742
_refine_diff_density_min -0.648
_refine_diff_density_rms 0.166
_refine_ls_extinction_method none
_refine_ls_goodness_of_fit_ref 1.067
_refine_ls_hydrogen_treatment constr
_refine_ls_matrix_type full
_refine_ls_number_parameters 495
_refine_ls_number_reflns 6848
_refine_ls_number_restraints 0
_refine_ls_restrained_S_all 1.067
_refine_ls_R_factor_all 0.1434
_refine_ls_R_factor_gt 0.1096
_refine_ls_shift/su_max 0.000
_refine_ls_shift/su_mean 0.000
_refine_ls_structure_factor_coef Fsqd
_refine_ls_weighting_details 'calc w=1/[\s^2^(Fo^2^)+(0.1644P)^2^+27.0378P] where P=(Fo^2^+2Fc^2^)/3'
_refine_ls_weighting_scheme calc
_refine_ls_wR_factor_gt 0.3064
_refine_ls_wR_factor_ref 0.3302
_reflns_number_gt 4732
_reflns_number_total 6848
_reflns_threshold_expression >2sigma(I)
_cod_data_source_file ic5011677_si_003.cif
_cod_data_source_block 14juna_0m
_cod_depositor_comments
;
The following automatic conversions were performed:

'_symmetry_cell_setting' value 'Monoclinic' changed to 'monoclinic'
according to
/home/saulius/struct/COD-crude-data--automatic-downloads/rss-feeds/ACS/lib/dictionaries/cif_core.dic
dictionary named 'cif_core.dic' version 2.4.2 from 2011-04-26.

Automatic conversion script
Id: cif_fix_values 2827 2014-09-09 07:05:25Z andrius 
;
_cod_original_sg_symbol_H-M 'P 21/c'
_cod_database_code 4341457

loop_
_symmetry_equiv_pos_as_xyz
'x, y, z'
'-x, y+1/2, -z+1/2'
'-x, -y, -z'
'x, -y-1/2, z-1/2'

loop_
_atom_site_label
_atom_site_type_symbol
_atom_site_fract_x
_atom_site_fract_y
_atom_site_fract_z
_atom_site_U_iso_or_equiv
_atom_site_adp_type
_atom_site_occupancy
_atom_site_symmetry_multiplicity
_atom_site_calc_flag
_atom_site_refinement_flags
Fe1 Fe 0.26433(7) 0.09006(6) 0.33692(7) 0.0278(3) Uani 1 1 d .
S1 S 0.25183(16) -0.04475(12) 0.31992(13) 0.0421(6) Uani 1 1 d .
F1 F 0.3992(4) -0.0941(3) 0.1955(5) 0.0659(17) Uani 1 1 d .
F2 F 0.3847(5) -0.1177(4) 0.0177(5) 0.077(2) Uani 1 1 d .
F3 F 0.2243(5) -0.0935(4) -0.0710(4) 0.078(2) Uani 1 1 d .
F4 F 0.0777(4) -0.0434(4) 0.0187(4) 0.0711(17) Uani 1 1 d .
F5 F 0.0897(3) -0.0190(3) 0.1946(4) 0.0538(14) Uani 1 1 d .
N1 N 0.2589(4) 0.0924(3) 0.4733(4) 0.0250(12) Uani 1 1 d .
N2 N 0.4038(4) 0.1069(4) 0.3502(4) 0.0298(14) Uani 1 1 d .
N3 N 0.2746(4) 0.1357(4) 0.2102(4) 0.0289(13) Uani 1 1 d .
N4 N 0.1321(4) 0.1296(4) 0.3376(4) 0.0289(13) Uani 1 1 d .
C1 C 0.1805(5) 0.0816(4) 0.5227(5) 0.0288(15) Uani 1 1 d .
C2 C 0.2074(5) 0.0813(4) 0.6189(5) 0.0298(16) Uani 1 1 d .
C3 C 0.2988(5) 0.0888(4) 0.6234(5) 0.0278(15) Uani 1 1 d .
C4 C 0.3313(5) 0.0935(4) 0.5347(5) 0.0295(16) Uani 1 1 d .
C5 C 0.4220(5) 0.0975(4) 0.5121(5) 0.0286(15) Uani 1 1 d .
H5A H 0.4655 0.0961 0.5603 0.034 Uiso 1 1 calc R
C6 C 0.4567(5) 0.1035(4) 0.4260(5) 0.0306(16) Uani 1 1 d .
C7 C 0.5528(5) 0.1046(4) 0.4062(6) 0.0343(17) Uani 1 1 d .
C8 C 0.5565(5) 0.1076(4) 0.3160(6) 0.0338(17) Uani 1 1 d .
C9 C 0.4637(5) 0.1085(4) 0.2796(5) 0.0332(17) Uani 1 1 d .
C10 C 0.4381(5) 0.1160(5) 0.1910(5) 0.0335(17) Uani 1 1 d .
H10A H 0.4846 0.1101 0.1484 0.040 Uiso 1 1 calc R
C11 C 0.3514(5) 0.1312(4) 0.1581(5) 0.0296(16) Uani 1 1 d .
C12 C 0.3274(5) 0.1556(5) 0.0667(5) 0.0349(18) Uani 1 1 d .
C13 C 0.2380(6) 0.1780(4) 0.0665(5) 0.0339(17) Uani 1 1 d .
C14 C 0.2059(5) 0.1642(4) 0.1557(5) 0.0310(16) Uani 1 1 d .
C15 C 0.1175(5) 0.1791(4) 0.1826(5) 0.0332(17) Uani 1 1 d .
H15A H 0.0769 0.2032 0.1402 0.040 Uiso 1 1 calc R
C16 C 0.0837(5) 0.1617(4) 0.2660(5) 0.0296(16) Uani 1 1 d .
C17 C -0.0102(5) 0.1702(5) 0.2888(5) 0.0320(16) Uani 1 1 d .
C18 C -0.0198(5) 0.1422(5) 0.3714(5) 0.0331(17) Uani 1 1 d .
C19 C 0.0692(5) 0.1147(4) 0.4030(5) 0.0303(16) Uani 1 1 d .
C20 C 0.0930(5) 0.0798(4) 0.4865(5) 0.0306(16) Uani 1 1 d .
C21 C 0.1436(5) 0.0873(5) 0.6980(5) 0.0376(18) Uani 1 1 d .
H21A H 0.1654 0.1300 0.7381 0.045 Uiso 1 1 calc R
H21B H 0.0818 0.1017 0.6750 0.045 Uiso 1 1 calc R
C22 C 0.1369(6) 0.0128(6) 0.7517(6) 0.044(2) Uani 1 1 d .
H22A H 0.0930 0.0201 0.7994 0.066 Uiso 1 1 calc R
H22B H 0.1970 0.0000 0.7783 0.066 Uiso 1 1 calc R
H22C H 0.1164 -0.0302 0.7124 0.066 Uiso 1 1 calc R
C23 C 0.3593(5) 0.0955(4) 0.7068(5) 0.0332(17) Uani 1 1 d .
H23A H 0.4143 0.0625 0.6994 0.040 Uiso 1 1 calc R
H23B H 0.3259 0.0749 0.7586 0.040 Uiso 1 1 calc R
C24 C 0.3896(6) 0.1813(5) 0.7268(6) 0.043(2) Uani 1 1 d .
H24A H 0.4320 0.1819 0.7787 0.065 Uiso 1 1 calc R
H24B H 0.3359 0.2132 0.7398 0.065 Uiso 1 1 calc R
H24C H 0.4200 0.2029 0.6745 0.065 Uiso 1 1 calc R
C25 C 0.6293(5) 0.1069(5) 0.4754(6) 0.0361(18) Uani 1 1 d .
H25A H 0.6861 0.0876 0.4483 0.043 Uiso 1 1 calc R
H25B H 0.6146 0.0712 0.5254 0.043 Uiso 1 1 calc R
C26 C 0.6455(6) 0.1890(5) 0.5121(6) 0.047(2) Uani 1 1 d .
H26A H 0.6925 0.1872 0.5600 0.071 Uiso 1 1 calc R
H26B H 0.5886 0.2095 0.5361 0.071 Uiso 1 1 calc R
H26C H 0.6658 0.2234 0.4639 0.071 Uiso 1 1 calc R
C27 C 0.6386(5) 0.1164(5) 0.2589(6) 0.0385(19) Uani 1 1 d .
H27A H 0.6292 0.0860 0.2028 0.046 Uiso 1 1 calc R
H27B H 0.6930 0.0949 0.2911 0.046 Uiso 1 1 calc R
C28 C 0.6552(6) 0.2038(6) 0.2358(7) 0.053(2) Uani 1 1 d .
H28A H 0.7003 0.2075 0.1886 0.079 Uiso 1 1 calc R
H28B H 0.6781 0.2315 0.2894 0.079 Uiso 1 1 calc R
H28C H 0.5977 0.2278 0.2148 0.079 Uiso 1 1 calc R
C29 C 0.3911(6) 0.1571(5) -0.0094(6) 0.0398(19) Uani 1 1 d .
H29A H 0.4512 0.1775 0.0117 0.048 Uiso 1 1 calc R
H29B H 0.3668 0.1928 -0.0566 0.048 Uiso 1 1 calc R
C30 C 0.4029(6) 0.0750(6) -0.0485(6) 0.046(2) Uani 1 1 d .
H30A H 0.4462 0.0771 -0.0974 0.069 Uiso 1 1 calc R
H30B H 0.3439 0.0557 -0.0715 0.069 Uiso 1 1 calc R
H30C H 0.4264 0.0395 -0.0016 0.069 Uiso 1 1 calc R
C31 C 0.1814(6) 0.2105(5) -0.0108(5) 0.0402(19) Uani 1 1 d .
H31A H 0.1393 0.2508 0.0120 0.048 Uiso 1 1 calc R
H31B H 0.2224 0.2364 -0.0534 0.048 Uiso 1 1 calc R
C32 C 0.1270(7) 0.1488(6) -0.0596(7) 0.054(2) Uani 1 1 d .
H32A H 0.0957 0.1722 -0.1119 0.081 Uiso 1 1 calc R
H32B H 0.0817 0.1267 -0.0195 0.081 Uiso 1 1 calc R
H32C H 0.1679 0.1070 -0.0793 0.081 Uiso 1 1 calc R
C33 C -0.0839(5) 0.2057(5) 0.2269(5) 0.0359(18) Uani 1 1 d .
H33A H -0.0659 0.1993 0.1639 0.043 Uiso 1 1 calc R
H33B H -0.1420 0.1771 0.2347 0.043 Uiso 1 1 calc R
C34 C -0.0984(7) 0.2913(6) 0.2459(7) 0.052(2) Uani 1 1 d .
H34A H -0.1516 0.3102 0.2112 0.078 Uiso 1 1 calc R
H34B H -0.0442 0.3210 0.2291 0.078 Uiso 1 1 calc R
H34C H -0.1088 0.2986 0.3100 0.078 Uiso 1 1 calc R
C35 C -0.1056(5) 0.1507(5) 0.4255(5) 0.0344(17) Uani 1 1 d .
H35A H -0.1196 0.0998 0.4541 0.041 Uiso 1 1 calc R
H35B H -0.1576 0.1647 0.3850 0.041 Uiso 1 1 calc R
C36 C -0.0941(5) 0.2136(5) 0.4975(6) 0.042(2) Uani 1 1 d .
H36A H -0.1502 0.2173 0.5317 0.062 Uiso 1 1 calc R
H36B H -0.0817 0.2643 0.4692 0.062 Uiso 1 1 calc R
H36C H -0.0429 0.1997 0.5381 0.062 Uiso 1 1 calc R
C37 C 0.0187(5) 0.0318(5) 0.5316(5) 0.0338(17) Uani 1 1 d .
H37A H 0.0444 0.0070 0.5867 0.041 Uiso 1 1 calc R
H37B H -0.0316 0.0670 0.5489 0.041 Uiso 1 1 calc R
C38 C 0.2444(6) -0.0557(5) 0.2025(5) 0.0366(18) Uani 1 1 d .
C39 C 0.3195(6) -0.0809(5) 0.1544(7) 0.048(2) Uani 1 1 d .
C40 C 0.3113(6) -0.0934(6) 0.0621(7) 0.050(2) Uani 1 1 d .
C41 C 0.2324(8) -0.0810(6) 0.0187(6) 0.053(2) Uani 1 1 d .
C42 C 0.1570(6) -0.0546(6) 0.0613(6) 0.049(2) Uani 1 1 d .
C43 C 0.1646(6) -0.0425(5) 0.1537(6) 0.042(2) Uani 1 1 d .

loop_
_atom_site_aniso_label
_atom_site_aniso_U_11
_atom_site_aniso_U_22
_atom_site_aniso_U_33
_atom_site_aniso_U_23
_atom_site_aniso_U_13
_atom_site_aniso_U_12
Fe1 0.0339(6) 0.0269(6) 0.0226(5) 0.0011(4) 0.0004(4) -0.0006(4)
S1 0.0673(15) 0.0265(11) 0.0322(10) 0.0017(8) -0.0062(9) -0.0028(9)
F1 0.049(3) 0.053(4) 0.095(5) -0.010(3) -0.004(3) 0.008(3)
F2 0.085(5) 0.061(4) 0.087(5) -0.017(3) 0.035(4) 0.000(3)
F3 0.125(6) 0.069(4) 0.040(3) -0.006(3) 0.010(3) -0.017(4)
F4 0.075(4) 0.064(4) 0.073(4) 0.010(3) -0.024(3) -0.005(3)
F5 0.046(3) 0.054(3) 0.062(3) 0.005(3) 0.001(2) 0.004(2)
N1 0.029(3) 0.024(3) 0.022(3) 0.002(2) -0.001(2) 0.000(2)
N2 0.023(3) 0.036(4) 0.031(3) -0.003(3) 0.002(2) -0.003(2)
N3 0.034(3) 0.032(3) 0.021(3) 0.003(2) -0.002(2) 0.000(3)
N4 0.028(3) 0.035(4) 0.024(3) 0.001(3) 0.000(2) 0.000(3)
C1 0.032(4) 0.026(4) 0.028(4) -0.001(3) -0.001(3) -0.003(3)
C2 0.046(4) 0.025(4) 0.018(3) 0.002(3) 0.002(3) -0.004(3)
C3 0.034(4) 0.027(4) 0.021(3) -0.001(3) -0.002(3) 0.002(3)
C4 0.032(4) 0.023(4) 0.033(4) 0.002(3) -0.003(3) -0.002(3)
C5 0.029(4) 0.025(4) 0.031(4) 0.003(3) -0.005(3) 0.000(3)
C6 0.024(3) 0.024(4) 0.044(4) -0.005(3) -0.004(3) 0.000(3)
C7 0.032(4) 0.027(4) 0.045(5) 0.000(3) 0.008(3) 0.000(3)
C8 0.025(4) 0.028(4) 0.050(5) 0.008(3) 0.005(3) 0.006(3)
C9 0.038(4) 0.026(4) 0.035(4) -0.001(3) 0.011(3) 0.001(3)
C10 0.035(4) 0.035(4) 0.031(4) 0.000(3) 0.008(3) -0.002(3)
C11 0.035(4) 0.031(4) 0.023(3) 0.001(3) 0.002(3) -0.002(3)
C12 0.041(4) 0.038(5) 0.026(4) -0.001(3) 0.004(3) 0.000(3)
C13 0.050(5) 0.023(4) 0.028(4) 0.003(3) 0.001(3) -0.001(3)
C14 0.037(4) 0.024(4) 0.032(4) 0.006(3) -0.002(3) -0.003(3)
C15 0.036(4) 0.025(4) 0.038(4) 0.005(3) -0.003(3) -0.001(3)
C16 0.031(4) 0.026(4) 0.032(4) -0.001(3) -0.004(3) -0.002(3)
C17 0.027(4) 0.032(4) 0.037(4) 0.002(3) -0.005(3) -0.001(3)
C18 0.025(4) 0.030(4) 0.044(4) -0.006(3) 0.004(3) -0.005(3)
C19 0.033(4) 0.029(4) 0.029(4) -0.007(3) -0.001(3) -0.006(3)
C20 0.035(4) 0.026(4) 0.031(4) 0.005(3) 0.007(3) -0.004(3)
C21 0.035(4) 0.051(5) 0.027(4) -0.005(3) -0.004(3) -0.003(4)
C22 0.043(5) 0.056(6) 0.033(4) -0.005(4) 0.002(4) -0.004(4)
C23 0.043(4) 0.030(4) 0.026(4) 0.005(3) -0.001(3) -0.004(3)
C24 0.052(5) 0.036(5) 0.041(5) -0.001(4) -0.005(4) -0.003(4)
C25 0.022(4) 0.041(5) 0.045(5) 0.002(4) 0.002(3) 0.004(3)
C26 0.043(5) 0.046(5) 0.053(5) -0.006(4) -0.007(4) -0.004(4)
C27 0.026(4) 0.044(5) 0.047(5) 0.008(4) 0.008(3) 0.003(3)
C28 0.045(5) 0.051(6) 0.063(6) 0.017(5) 0.013(4) 0.000(4)
C29 0.036(4) 0.043(5) 0.041(5) 0.007(4) 0.009(3) 0.002(3)
C30 0.050(5) 0.054(6) 0.034(4) 0.004(4) 0.004(4) 0.002(4)
C31 0.044(5) 0.040(5) 0.037(4) 0.008(4) 0.006(4) 0.006(4)
C32 0.057(6) 0.056(6) 0.048(5) 0.000(5) -0.001(4) 0.008(5)
C33 0.034(4) 0.043(5) 0.031(4) 0.007(3) -0.001(3) 0.005(3)
C34 0.059(6) 0.046(6) 0.052(6) -0.004(4) -0.002(4) 0.012(4)
C35 0.024(4) 0.042(5) 0.038(4) -0.001(3) 0.003(3) 0.003(3)
C36 0.030(4) 0.047(5) 0.047(5) -0.006(4) 0.002(3) 0.002(4)
C37 0.032(4) 0.038(5) 0.031(4) 0.004(3) 0.000(3) -0.004(3)
C38 0.046(5) 0.024(4) 0.040(4) -0.002(3) -0.001(3) -0.005(3)
C39 0.041(5) 0.039(5) 0.063(6) -0.004(4) 0.000(4) -0.003(4)
C40 0.050(5) 0.043(5) 0.060(6) -0.006(4) 0.014(5) -0.002(4)
C41 0.076(7) 0.043(6) 0.041(5) 0.001(4) 0.013(5) -0.014(5)
C42 0.055(6) 0.045(5) 0.046(5) 0.004(4) -0.011(4) -0.013(4)
C43 0.044(5) 0.033(5) 0.049(5) 0.001(4) 0.004(4) -0.002(4)

loop_
_atom_type_symbol
_atom_type_description
_atom_type_scat_dispersion_real
_atom_type_scat_dispersion_imag
_atom_type_scat_source
C C 0.0033 0.0016 'International Tables Vol C Tables 4.2.6.8 and 6.1.1.4'
H H 0.0000 0.0000 'International Tables Vol C Tables 4.2.6.8 and 6.1.1.4'
N N 0.0061 0.0033 'International Tables Vol C Tables 4.2.6.8 and 6.1.1.4'
F F 0.0171 0.0103 'International Tables Vol C Tables 4.2.6.8 and 6.1.1.4'
S S 0.1246 0.1234 'International Tables Vol C Tables 4.2.6.8 and 6.1.1.4'
Fe Fe 0.3463 0.8444 'International Tables Vol C Tables 4.2.6.8 and 6.1.1.4'

loop_
_geom_angle_atom_site_label_1
_geom_angle_atom_site_label_2
_geom_angle_atom_site_label_3
_geom_angle
_geom_angle_site_symmetry_1
N1 Fe1 N4 85.8(2) .
N1 Fe1 N3 156.5(2) .
N4 Fe1 N3 88.4(2) .
N1 Fe1 N2 88.1(2) .
N4 Fe1 N2 152.2(3) .
N3 Fe1 N2 86.5(2) .
N1 Fe1 S1 97.12(17) .
N4 Fe1 S1 104.72(19) .
N3 Fe1 S1 106.35(19) .
N2 Fe1 S1 102.91(19) .
C38 S1 Fe1 102.5(3) .
C4 N1 C1 106.2(6) .
C4 N1 Fe1 127.7(5) .
C1 N1 Fe1 125.5(5) .
C6 N2 C9 106.0(6) .
C6 N2 Fe1 128.0(5) .
C9 N2 Fe1 124.9(5) .
C14 N3 C11 106.4(6) .
C14 N3 Fe1 127.7(5) .
C11 N3 Fe1 125.1(5) .
C16 N4 C19 106.3(6) .
C16 N4 Fe1 126.4(5) .
C19 N4 Fe1 126.2(5) .
C20 C1 N1 124.4(6) .
C20 C1 C2 127.1(7) .
N1 C1 C2 108.2(6) .
C3 C2 C1 106.7(6) .
C3 C2 C21 125.7(7) .
C1 C2 C21 126.6(7) .
C2 C3 C4 108.5(6) .
C2 C3 C23 127.5(6) .
C4 C3 C23 124.0(7) .
C5 C4 N1 124.4(7) .
C5 C4 C3 125.3(7) .
N1 C4 C3 110.3(6) .
C4 C5 C6 127.1(7) .
C4 C5 H5A 116.4 .
C6 C5 H5A 116.4 .
N2 C6 C5 123.8(6) .
N2 C6 C7 111.5(7) .
C5 C6 C7 124.7(7) .
C8 C7 C6 105.6(7) .
C8 C7 C25 129.4(7) .
C6 C7 C25 124.8(7) .
C7 C8 C9 108.2(6) .
C7 C8 C27 128.7(7) .
C9 C8 C27 122.9(7) .
C10 C9 N2 124.8(7) .
C10 C9 C8 126.3(7) .
N2 C9 C8 108.7(7) .
C9 C10 C11 126.1(7) .
C9 C10 H10A 117.0 .
C11 C10 H10A 117.0 .
C10 C11 N3 124.5(6) .
C10 C11 C12 125.8(7) .
N3 C11 C12 109.2(6) .
C13 C12 C11 106.8(6) .
C13 C12 C29 128.0(7) .
C11 C12 C29 125.2(7) .
C12 C13 C14 106.8(7) .
C12 C13 C31 127.7(7) .
C14 C13 C31 125.5(7) .
N3 C14 C15 124.8(7) .
N3 C14 C13 110.8(7) .
C15 C14 C13 124.5(7) .
C16 C15 C14 125.4(7) .
C16 C15 H15A 117.3 .
C14 C15 H15A 117.3 .
N4 C16 C15 126.3(7) .
N4 C16 C17 109.5(6) .
C15 C16 C17 124.1(7) .
C18 C17 C16 108.0(7) .
C18 C17 C33 127.6(7) .
C16 C17 C33 124.4(7) .
C17 C18 C19 107.4(6) .
C17 C18 C35 124.6(7) .
C19 C18 C35 127.3(7) .
N4 C19 C20 123.0(7) .
N4 C19 C18 108.7(7) .
C20 C19 C18 128.3(7) .
C1 C20 C19 122.8(6) .
C1 C20 C37 120.2(7) .
C19 C20 C37 116.8(7) .
C22 C21 C2 113.9(7) .
C22 C21 H21A 108.8 .
C2 C21 H21A 108.8 .
C22 C21 H21B 108.8 .
C2 C21 H21B 108.8 .
H21A C21 H21B 107.7 .
C21 C22 H22A 109.5 .
C21 C22 H22B 109.5 .
H22A C22 H22B 109.5 .
C21 C22 H22C 109.5 .
H22A C22 H22C 109.5 .
H22B C22 H22C 109.5 .
C3 C23 C24 112.8(6) .
C3 C23 H23A 109.0 .
C24 C23 H23A 109.0 .
C3 C23 H23B 109.0 .
C24 C23 H23B 109.0 .
H23A C23 H23B 107.8 .
C23 C24 H24A 109.5 .
C23 C24 H24B 109.5 .
H24A C24 H24B 109.5 .
C23 C24 H24C 109.5 .
H24A C24 H24C 109.5 .
H24B C24 H24C 109.5 .
C7 C25 C26 112.2(7) .
C7 C25 H25A 109.2 .
C26 C25 H25A 109.2 .
C7 C25 H25B 109.2 .
C26 C25 H25B 109.2 .
H25A C25 H25B 107.9 .
C25 C26 H26A 109.5 .
C25 C26 H26B 109.5 .
H26A C26 H26B 109.5 .
C25 C26 H26C 109.5 .
H26A C26 H26C 109.5 .
H26B C26 H26C 109.5 .
C8 C27 C28 110.8(7) .
C8 C27 H27A 109.5 .
C28 C27 H27A 109.5 .
C8 C27 H27B 109.5 .
C28 C27 H27B 109.5 .
H27A C27 H27B 108.1 .
C27 C28 H28A 109.5 .
C27 C28 H28B 109.5 .
H28A C28 H28B 109.5 .
C27 C28 H28C 109.5 .
H28A C28 H28C 109.5 .
H28B C28 H28C 109.5 .
C12 C29 C30 110.9(7) .
C12 C29 H29A 109.5 .
C30 C29 H29A 109.5 .
C12 C29 H29B 109.5 .
C30 C29 H29B 109.5 .
H29A C29 H29B 108.1 .
C29 C30 H30A 109.5 .
C29 C30 H30B 109.5 .
H30A C30 H30B 109.5 .
C29 C30 H30C 109.5 .
H30A C30 H30C 109.5 .
H30B C30 H30C 109.5 .
C32 C31 C13 113.0(7) .
C32 C31 H31A 109.0 .
C13 C31 H31A 109.0 .
C32 C31 H31B 109.0 .
C13 C31 H31B 109.0 .
H31A C31 H31B 107.8 .
C31 C32 H32A 109.5 .
C31 C32 H32B 109.5 .
H32A C32 H32B 109.5 .
C31 C32 H32C 109.5 .
H32A C32 H32C 109.5 .
H32B C32 H32C 109.5 .
C34 C33 C17 111.8(7) .
C34 C33 H33A 109.3 .
C17 C33 H33A 109.3 .
C34 C33 H33B 109.3 .
C17 C33 H33B 109.3 .
H33A C33 H33B 107.9 .
C33 C34 H34A 109.5 .
C33 C34 H34B 109.5 .
H34A C34 H34B 109.5 .
C33 C34 H34C 109.5 .
H34A C34 H34C 109.5 .
H34B C34 H34C 109.5 .
C18 C35 C36 111.4(6) .
C18 C35 H35A 109.3 .
C36 C35 H35A 109.3 .
C18 C35 H35B 109.3 .
C36 C35 H35B 109.3 .
H35A C35 H35B 108.0 .
C35 C36 H36A 109.5 .
C35 C36 H36B 109.5 .
H36A C36 H36B 109.5 .
C35 C36 H36C 109.5 .
H36A C36 H36C 109.5 .
H36B C36 H36C 109.5 .
C37 C37 C20 110.8(8) 3_556
C37 C37 H37A 109.5 3_556
C20 C37 H37A 109.5 .
C37 C37 H37B 109.5 3_556
C20 C37 H37B 109.5 .
H37A C37 H37B 108.1 .
C43 C38 C39 116.6(8) .
C43 C38 S1 122.5(6) .
C39 C38 S1 120.9(7) .
F1 C39 C38 120.8(9) .
F1 C39 C40 118.8(8) .
C38 C39 C40 120.4(8) .
C41 C40 F2 120.5(9) .
C41 C40 C39 120.5(9) .
F2 C40 C39 119.0(9) .
C40 C41 F3 120.5(9) .
C40 C41 C42 122.1(9) .
F3 C41 C42 117.4(10) .
F4 C42 C41 122.4(9) .
F4 C42 C43 120.0(9) .
C41 C42 C43 117.6(9) .
F5 C43 C38 120.3(8) .
F5 C43 C42 116.9(8) .
C38 C43 C42 122.8(8) .

loop_
_geom_bond_atom_site_label_1
_geom_bond_atom_site_label_2
_geom_bond_distance
_geom_bond_site_symmetry_2
Fe1 N1 2.041(6) .
Fe1 N4 2.050(6) .
Fe1 N3 2.054(6) .
Fe1 N2 2.067(6) .
Fe1 S1 2.316(2) .
S1 C38 1.763(8) .
F1 C39 1.324(11) .
F2 C40 1.343(10) .
F3 C41 1.358(11) .
F4 C42 1.323(11) .
F5 C43 1.331(10) .
N1 C4 1.383(9) .
N1 C1 1.393(9) .
N2 C6 1.356(10) .
N2 C9 1.390(9) .
N3 C14 1.367(10) .
N3 C11 1.387(9) .
N4 C16 1.379(9) .
N4 C19 1.384(9) .
C1 C20 1.378(11) .
C1 C2 1.479(10) .
C2 C3 1.345(11) .
C2 C21 1.528(10) .
C3 C4 1.421(10) .
C3 C23 1.513(10) .
C4 C5 1.380(10) .
C5 C6 1.398(11) .
C5 H5A 0.9500 .
C6 C7 1.446(10) .
C7 C8 1.349(12) .
C7 C25 1.505(11) .
C8 C9 1.450(11) .
C8 C27 1.500(10) .
C9 C10 1.372(11) .
C10 C11 1.373(11) .
C10 H10A 0.9500 .
C11 C12 1.461(10) .
C12 C13 1.364(11) .
C12 C29 1.489(10) .
C13 C14 1.442(10) .
C13 C31 1.508(11) .
C14 C15 1.388(11) .
C15 C16 1.385(10) .
C15 H15A 0.9500 .
C16 C17 1.432(10) .
C17 C18 1.332(11) .
C17 C33 1.527(10) .
C18 C19 1.452(11) .
C18 C35 1.518(10) .
C19 C20 1.416(11) .
C20 C37 1.531(10) .
C21 C22 1.505(12) .
C21 H21A 0.9900 .
C21 H21B 0.9900 .
C22 H22A 0.9800 .
C22 H22B 0.9800 .
C22 H22C 0.9800 .
C23 C24 1.554(11) .
C23 H23A 0.9900 .
C23 H23B 0.9900 .
C24 H24A 0.9800 .
C24 H24B 0.9800 .
C24 H24C 0.9800 .
C25 C26 1.518(12) .
C25 H25A 0.9900 .
C25 H25B 0.9900 .
C26 H26A 0.9800 .
C26 H26B 0.9800 .
C26 H26C 0.9800 .
C27 C28 1.549(12) .
C27 H27A 0.9900 .
C27 H27B 0.9900 .
C28 H28A 0.9800 .
C28 H28B 0.9800 .
C28 H28C 0.9800 .
C29 C30 1.526(12) .
C29 H29A 0.9900 .
C29 H29B 0.9900 .
C30 H30A 0.9800 .
C30 H30B 0.9800 .
C30 H30C 0.9800 .
C31 C32 1.496(13) .
C31 H31A 0.9900 .
C31 H31B 0.9900 .
C32 H32A 0.9800 .
C32 H32B 0.9800 .
C32 H32C 0.9800 .
C33 C34 1.501(12) .
C33 H33A 0.9900 .
C33 H33B 0.9900 .
C34 H34A 0.9800 .
C34 H34B 0.9800 .
C34 H34C 0.9800 .
C35 C36 1.524(11) .
C35 H35A 0.9900 .
C35 H35B 0.9900 .
C36 H36A 0.9800 .
C36 H36B 0.9800 .
C36 H36C 0.9800 .
C37 C37 1.527(15) 3_556
C37 H37A 0.9900 .
C37 H37B 0.9900 .
C38 C43 1.379(12) .
C38 C39 1.396(12) .
C39 C40 1.397(14) .
C40 C41 1.327(15) .
C41 C42 1.365(14) .
C42 C43 1.397(13) .
